data_7003402
loop_
_publ_author_name
'Ferguson, Alan'
'McGregor, Julie'
'Parkin, Andrew'
'Murrie, Mark'

_publ_section_title
;
 Linking iron(iii) carboxylates into high-nuclearity complexes by using
 Bis-tris
;
_journal_issue 6
_journal_name_full 'Dalton Transactions'
_journal_page_first 731
_journal_page_last 733
_journal_paper_doi 10.1039/b715932c
_journal_year 2008
_chemical_formula_moiety 'C83 H157 Cl4 Fe10 N2 Na1 O44. 0.5CH2Cl2 . 0.625H2O'
_chemical_formula_sum 'C83.5 H159.25 Cl5 Fe10 N2 Na O44.625'
_chemical_formula_weight 2664.14
_space_group_IT_number 62
_symmetry_cell_setting orthorhombic
_symmetry_space_group_name_Hall '-P 2c 2n'
_symmetry_space_group_name_H-M 'P n a m'
_atom_sites_solution_hydrogens geom
_atom_sites_solution_primary direct
_audit_creation_date 07-08-31
_audit_creation_method CRYSTALS_ver_12.84
_cell_angle_alpha 90
_cell_angle_beta 90
_cell_angle_gamma 90
_cell_formula_units_Z 4
_cell_length_a 17.6011(11)
_cell_length_b 23.6529(18)
_cell_length_c 29.306(2)
_cell_measurement_reflns_used 10447
_cell_measurement_temperature 120
_cell_measurement_theta_max 28
_cell_measurement_theta_min 3
_cell_volume 12200.6(15)
_computing_cell_refinement 'DENZO (Otwinowski & Minor, 1997) & COLLECT (Hooft, R.W.W., 1998)'
_computing_data_collection 'COLLECT (Hooft, R.W.W., 1998)'
_computing_data_reduction 'DENZO (Otwinowski & Minor, 1997) & COLLECT (Hooft, R.W.W., 1998)'
_computing_molecular_graphics Mercury
_computing_publication_material 'CRYSTALS (Betteridge et al., 2003)'
_computing_structure_refinement 'CRYSTALS (Betteridge et al., 2003)'
_computing_structure_solution 'SHELXS 86 (Sheldrick, 1986)'
_diffrn_ambient_temperature 120
_diffrn_detector_area_resol_mean 9.091
_diffrn_measured_fraction_theta_full 0.950
_diffrn_measured_fraction_theta_max 0.926
_diffrn_measurement_device_type 'Bruker-Nonius 95mm CCD camera on \k-goniostat'
_diffrn_measurement_method '\f & \w scans'
_diffrn_radiation_monochromator '10cm confocal mirrors'
_diffrn_radiation_source 'Bruker-Nonius FR591 rotating anode'
_diffrn_radiation_type 'Mo K\a'
_diffrn_radiation_wavelength 0.71073
_diffrn_reflns_av_R_equivalents 0.101
_diffrn_reflns_limit_h_max 22
_diffrn_reflns_limit_h_min -22
_diffrn_reflns_limit_k_max 28
_diffrn_reflns_limit_k_min -30
_diffrn_reflns_limit_l_max 38
_diffrn_reflns_limit_l_min -37
_diffrn_reflns_number 53691
_diffrn_reflns_theta_full 25.120
_diffrn_reflns_theta_max 27.605
_diffrn_reflns_theta_min 2.915
_diffrn_standards_number 0
_exptl_absorpt_coefficient_mu 1.343
_exptl_absorpt_correction_T_max 0.94
_exptl_absorpt_correction_T_min 0.48
_exptl_absorpt_correction_type multi-scan
_exptl_absorpt_process_details 'SADABS V2.10 (Sheldrick, G.M., 2003)'
_exptl_crystal_colour orange
_exptl_crystal_density_diffrn 1.45
_exptl_crystal_description rod
_exptl_crystal_F_000 5440
_exptl_crystal_size_max 0.32
_exptl_crystal_size_mid 0.07
_exptl_crystal_size_min 0.05
_refine_diff_density_max 1.92
_refine_diff_density_min -1.82
_refine_ls_extinction_method None
_refine_ls_goodness_of_fit_ref 0.9936
_refine_ls_hydrogen_treatment mixed
_refine_ls_matrix_type full
_refine_ls_number_parameters 905
_refine_ls_number_reflns 13376
_refine_ls_number_restraints 252
_refine_ls_R_factor_all 0.1696
_refine_ls_R_factor_gt 0.0702
_refine_ls_shift/su_max 0.007563
_refine_ls_structure_factor_coef Fsqd
_refine_ls_weighting_details
;
Method, part 1, Chebychev polynomial, (Watkin, 1994, Prince, 1982)
[weight] = 1.0/[A~0~*T~0~(x)+A~1~*T~1~(x) ... +A~n-1~]*T~n-1~(x)]
where A~i~ are the Chebychev coefficients listed below and x= Fcalc/Fmax
Method = Robust Weighting (Prince, 1982)
W = [weight] * [1-(deltaF/6*sigmaF)^2^]^2^
A~i~ are:
867. 718. 152. -7.72
;
_refine_ls_weighting_scheme calc
_refine_ls_wR_factor_all 0.1147
_refine_ls_wR_factor_gt 0.0815
_refine_ls_wR_factor_ref 0.1147
_reflns_limit_h_max 22
_reflns_limit_h_min 0
_reflns_limit_k_max 30
_reflns_limit_k_min 0
_reflns_limit_l_max 38
_reflns_limit_l_min 0
_reflns_number_gt 5641
_reflns_number_total 24131
_reflns_threshold_expression I>2.0\s(I)
_oxford_diffrn_Wilson_B_factor 0.00
_oxford_diffrn_Wilson_scale 0.00
_oxford_refine_ls_scale 0.9554(18)
_cod_data_source_file b715932c.txt
_cod_data_source_block 2006src0286
_cod_depositor_comments
;
The following automatic conversions were performed:
'_symmetry_cell_setting' value 'Orthorhombic' changed to 'orthorhombic'
according to '/home/saulius/struct/CIF-dictionaries/cif_core.dic'
dictionary named 'cif_core.dic' version 2.4.1 from 2010-06-29.

Automatic conversion script
Id: cif_fix_enum 1527 2010-12-29 10:47:43Z saulius 
;
_cod_original_sg_symbol_H-M 'P n a m '
_cod_original_formula_sum 'C83.5 H159.25 Cl5 Fe10 N2 Na1 O44.625'
_cod_database_code 7003402

loop_
_symmetry_equiv_pos_as_xyz
x,y,z
-x,-y,-z
-x+1/2,y+1/2,z+1/2
x+1/2,-y+1/2,-z+1/2
x+1/2,-y+1/2,z
-x+1/2,y+1/2,-z
-x,-y,z+1/2
x,y,-z+1/2

loop_
_atom_site_label
_atom_site_type_symbol
_atom_site_fract_x
_atom_site_fract_y
_atom_site_fract_z
_atom_site_U_iso_or_equiv
_atom_site_occupancy
_atom_site_adp_type
_atom_site_refinement_flags_posn
_atom_site_refinement_flags_adp
_atom_site_refinement_flags_occupancy
_atom_site_disorder_assembly
_atom_site_disorder_group
_atom_site_attached_hydrogens
C50 C 0.0847(5) 0.3426(4) 0.6329(4) 0.0401 1.0000 Uani D . . . . .
C51 C 0.1423(5) 0.3876(4) 0.6448(3) 0.0256 1.0000 Uani . . . . . .
C53 C 0.0377(6) 0.5601(4) 0.5225(3) 0.0519 1.0000 Uani D . . . . .
C54 C 0.0497(5) 0.6125(4) 0.5504(3) 0.0256 1.0000 Uani D . . . . .
C55 C 0.0822(6) 0.6594(4) 0.5186(3) 0.0500 1.0000 Uani D . . . . .
C56 C -0.0217(5) 0.6333(4) 0.5703(3) 0.0412 1.0000 Uani D . . . . .
C62 C 0.0054(5) 0.5439(5) 0.7500 0.0214 1.0000 Uani DS T . . . .
C63 C 0.2701(5) 0.4839(4) 0.5662(3) 0.0256 1.0000 Uani . . . . . .
C64 C 0.3056(7) 0.2878(5) 0.7500 0.0224 1.0000 Uani S T . . . .
C65 C 0.0387(4) 0.5157(3) 0.7078(3) 0.0213 1.0000 Uani D . . . . .
C66 C 0.1062(4) 0.6015(4) 0.5902(3) 0.0222 1.0000 Uani . . . . . .
C69 C 0.3749(5) 0.6354(4) 0.5913(3) 0.0248 1.0000 Uani . . . . . .
C70 C 0.1020(7) 0.3220(5) 0.5856(4) 0.0796 1.0000 Uani D . . . . .
C71 C 0.0056(6) 0.3659(5) 0.6338(5) 0.0876 1.0000 Uani D . . . . .
C72 C 0.4257(5) 0.6599(4) 0.5538(3) 0.0352 1.0000 Uani D . . . . .
C73 C 0.4718(7) 0.7072(5) 0.5755(4) 0.0790 1.0000 Uani D . . . . .
C74 C 0.3756(7) 0.6837(5) 0.5154(4) 0.0827 1.0000 Uani D . . . . .
C75 C 0.4797(6) 0.6169(5) 0.5348(3) 0.0478 1.0000 Uani D . . . . .
C76 C 0.5036(5) 0.3947(4) 0.6310(3) 0.0336 1.0000 Uani D . . . . .
C77 C 0.5468(6) 0.3828(5) 0.6746(4) 0.0656 1.0000 Uani D . . . . .
C78 C 0.4886(6) 0.3399(4) 0.6057(3) 0.0468 1.0000 Uani D . . . . .
C79 C 0.2745(5) 0.4743(5) 0.5144(3) 0.0445 1.0000 Uani D . . . . .
C80 C 0.3481(6) 0.4477(5) 0.5025(3) 0.0661 1.0000 Uani D . . . . .
C83 C 0.0915(8) 0.2947(4) 0.6669(4) 0.0876 1.0000 Uani D . . . . .
C100 C 0.2063(7) 0.8106(4) 0.5732(3) 0.0640 1.0000 Uani D . . . . .
C101 C 0.4926(6) 0.6020(5) 0.7500 0.0175 1.0000 Uani DS T . . . .
C102 C 0.4442(4) 0.6870(3) 0.7084(3) 0.0228 1.0000 Uani D . . . . .
C103 C 0.5761(7) 0.6205(5) 0.7500 0.0252 1.0000 Uani DS T . . . .
C104 C 0.4738(4) 0.5674(4) 0.7086(3) 0.0225 1.0000 Uani D . . . . .
C105 C 0.3643(4) 0.7103(4) 0.6958(3) 0.0257 1.0000 Uani D . . . . .
C106 C 0.3166(8) 0.2237(6) 0.7500 0.037(3) 1.0000 Uiso DS . . . . .
C200 C 0.1708(6) 0.8792(4) 0.6343(3) 0.0578 1.0000 Uani D . . . . .
C201 C 0.0155(5) 0.6369(3) 0.7079(3) 0.0249 1.0000 Uani D . . . . .
C202 C 0.3050(6) 0.8492(5) 0.6239(4) 0.0640 1.0000 Uani D . . . . .
C203 C 0.5467(5) 0.4343(4) 0.6006(3) 0.0452 1.0000 Uani D . . . . .
C204 C 0.2071(6) 0.4388(4) 0.4995(3) 0.0469 1.0000 Uani D . . . . .
C205 C -0.0785(5) 0.5356(5) 0.7500 0.034(3) 1.0000 Uiso DS . . . . .
C400 C 0.2223(5) 0.8292(3) 0.6205(3) 0.0255 1.0000 Uani D . . . . .
C401 C 0.2699(6) 0.5337(5) 0.4936(3) 0.0617 1.0000 Uani D . . . . .
C800 C 0.0821(4) 0.6759(3) 0.6953(3) 0.0216 1.0000 Uani D . . . . .
C41 C 0.2138(5) 0.7810(4) 0.6552(3) 0.0247 1.0000 Uani . . . . . .
C43 C 0.4287(5) 0.4219(3) 0.6461(3) 0.0245 1.0000 Uani . . . . . .
Fe1 Fe 0.17455(6) 0.51256(5) 0.64724(4) 0.0199 1.0000 Uani . . . . . .
Fe2 Fe 0.23257(6) 0.64994(5) 0.64883(4) 0.0182 1.0000 Uani . . . . . .
Fe3 Fe 0.33457(9) 0.60810(7) 0.7500 0.0164 1.0000 Uani S T . . . .
Fe4 Fe 0.15321(9) 0.58564(7) 0.7500 0.0161 1.0000 Uani S T . . . .
Fe5 Fe 0.28736(7) 0.39581(5) 0.69789(4) 0.0223 1.0000 Uani . . . . . .
Fe6 Fe 0.34628(6) 0.53299(5) 0.64799(4) 0.0191 1.0000 Uani . . . . . .
N1 N 0.0329(6) 0.6039(5) 0.7500 0.0264 1.0000 Uani DS T . . . .
N2 N 0.4419(5) 0.6536(4) 0.7500 0.0181 1.0000 Uani DS T . . . .
O10 O 0.2122(4) 0.7906(2) 0.69666(18) 0.0322 1.0000 Uani . . . . . .
O11 O 0.4293(3) 0.4735(2) 0.65259(19) 0.0251 1.0000 Uani . . . . . .
O12 O 0.0983(3) 0.5562(2) 0.61132(19) 0.0260 1.0000 Uani . . . . . .
O13 O 0.1520(3) 0.6402(2) 0.59912(17) 0.0220 1.0000 Uani . . . . . .
O4 O 0.3571(5) 0.4139(4) 0.7500 0.0255 1.0000 Uani DS T . . . .
O15 O 0.1175(3) 0.5291(2) 0.70359(18) 0.0208 1.0000 Uani D . . . . .
O16 O 0.3150(3) 0.6611(2) 0.60043(19) 0.0245 1.0000 Uani . . . . . .
O17 O 0.3725(3) 0.3895(2) 0.65291(19) 0.0257 1.0000 Uani . . . . . .
O18 O 0.3306(3) 0.4969(2) 0.58685(18) 0.0281 1.0000 Uani . . . . . .
O19 O 0.2114(3) 0.7320(2) 0.63846(16) 0.0227 1.0000 Uani . . . . . .
O20 O 0.3934(3) 0.5634(2) 0.70323(17) 0.0177 1.0000 Uani D . . . . .
O21 O 0.1202(3) 0.4377(2) 0.6498(2) 0.0279 1.0000 Uani . . . . . .
O22 O 0.3034(3) 0.3131(2) 0.71183(18) 0.0265 1.0000 Uani . . . . . .
O5 O 0.2116(5) 0.3976(3) 0.7500 0.0238 1.0000 Uani DS T . . . .
O25 O 0.2053(3) 0.4833(2) 0.58525(18) 0.0294 1.0000 Uani . . . . . .
O26 O 0.2099(3) 0.3715(2) 0.6508(2) 0.0286 1.0000 Uani . . . . . .
O27 O 0.4010(3) 0.5932(2) 0.61168(19) 0.0277 1.0000 Uani . . . . . .
O28 O 0.1533(3) 0.6480(2) 0.70040(17) 0.0165 1.0000 Uani D . . . . .
O29 O 0.3080(3) 0.6673(2) 0.70030(18) 0.0199 1.0000 Uani D . . . . .
O3 O 0.2695(3) 0.4776(2) 0.68387(16) 0.0192 1.0000 Uani D . . . . .
O1 O 0.2518(4) 0.5620(3) 0.7500 0.0194 1.0000 Uani S T . . . .
O2 O 0.2497(3) 0.57148(19) 0.64823(16) 0.0157 1.0000 Uani . . . . . .
O37 O 0.6193(6) 0.5685(5) 0.7500 0.0567 1.0000 Uani DS T . . . .
O65 O 0.2637(7) 0.8746(4) 0.7500 0.0596 1.0000 Uani S T . . . .
Cl3 Cl 0.2435(3) 0.69037(17) 0.40736(13) 0.1169 1.0000 Uani D . . 1 . .
Na1 Na 0.2171(2) 0.71821(18) 0.7500 0.0195 1.0000 Uani S T . . . .
Cl5 Cl 0.1902(3) 0.78443(17) 0.46076(11) 0.0996 1.0000 Uani D . . 2 . .
C2 C 0.1915(7) 0.7539(6) 0.4085(4) 0.0800 1.0000 Uani D . . . . .
C4 C 0.3789(12) 0.2085(9) 0.7825(6) 0.047(6) 0.5000 Uiso D . . 1 . .
C5 C 0.3241(13) 0.2000(9) 0.7045(7) 0.053(6) 0.5000 Uiso D . . 1 . .
C90 C 0.2372(14) 0.2005(9) 0.7705(6) 0.074(8) 0.5000 Uiso D . . 2 . .
H531 H 0.0851(16) 0.5486(18) 0.5089(18) 0.0587 1.0000 Uiso D . . . . .
H532 H 0.018(3) 0.5311(13) 0.5423(11) 0.0587 1.0000 Uiso D . . . . .
H533 H 0.001(3) 0.5683(14) 0.4991(15) 0.0587 1.0000 Uiso D . . . . .
H551 H 0.093(3) 0.6933(13) 0.5359(11) 0.0646 1.0000 Uiso D . . . . .
H552 H 0.129(2) 0.6455(16) 0.5048(18) 0.0646 1.0000 Uiso D . . . . .
H553 H 0.045(2) 0.668(2) 0.4952(15) 0.0646 1.0000 Uiso D . . . . .
H561 H -0.0107(18) 0.6656(17) 0.5893(17) 0.0511 1.0000 Uiso D . . . . .
H562 H -0.043(2) 0.6031(14) 0.5880(17) 0.0511 1.0000 Uiso D . . . . .
H563 H -0.0556(19) 0.644(2) 0.5461(9) 0.0511 1.0000 Uiso D . . . . .
H6511 H 0.0321(16) 0.4750(9) 0.7104(11) 0.0284 1.0000 Uiso D . . . . .
H6512 H 0.0114(15) 0.5287(14) 0.6813(8) 0.0284 1.0000 Uiso D . . . . .
H701 H 0.065(3) 0.294(2) 0.5773(14) 0.0939 1.0000 Uiso D . . . . .
H702 H 0.152(2) 0.306(3) 0.5853(12) 0.0939 1.0000 Uiso D . . . . .
H703 H 0.100(4) 0.3528(14) 0.5647(10) 0.0939 1.0000 Uiso D . . . . .
H711 H -0.0295(16) 0.3375(17) 0.623(3) 0.0957 1.0000 Uiso D . . . . .
H712 H -0.007(2) 0.377(3) 0.6647(10) 0.0957 1.0000 Uiso D . . . . .
H713 H 0.003(2) 0.399(2) 0.615(2) 0.0957 1.0000 Uiso D . . . . .
H731 H 0.503(3) 0.726(2) 0.5526(11) 0.0895 1.0000 Uiso D . . . . .
H732 H 0.4376(17) 0.7343(19) 0.588(2) 0.0895 1.0000 Uiso D . . . . .
H733 H 0.504(3) 0.6919(14) 0.5990(19) 0.0895 1.0000 Uiso D . . . . .
H741 H 0.4072(17) 0.698(3) 0.4918(14) 0.0975 1.0000 Uiso D . . . . .
H742 H 0.346(3) 0.714(2) 0.5270(12) 0.0975 1.0000 Uiso D . . . . .
H743 H 0.343(3) 0.6542(15) 0.503(2) 0.0975 1.0000 Uiso D . . . . .
H751 H 0.513(3) 0.6339(14) 0.5129(17) 0.0671 1.0000 Uiso D . . . . .
H752 H 0.509(3) 0.600(2) 0.5587(10) 0.0671 1.0000 Uiso D . . . . .
H753 H 0.4517(17) 0.5874(17) 0.520(2) 0.0671 1.0000 Uiso D . . . . .
H771 H 0.559(4) 0.4181(12) 0.6889(15) 0.0783 1.0000 Uiso D . . . . .
H772 H 0.516(2) 0.361(3) 0.6947(13) 0.0783 1.0000 Uiso D . . . . .
H773 H 0.592(2) 0.362(3) 0.6675(11) 0.0783 1.0000 Uiso D . . . . .
H781 H 0.463(3) 0.3482(13) 0.5775(13) 0.0619 1.0000 Uiso D . . . . .
H782 H 0.457(3) 0.3161(15) 0.6236(13) 0.0619 1.0000 Uiso D . . . . .
H783 H 0.5358(15) 0.3214(17) 0.599(2) 0.0619 1.0000 Uiso D . . . . .
H801 H 0.351(2) 0.443(3) 0.4704(8) 0.0779 1.0000 Uiso D . . . . .
H802 H 0.3892(15) 0.4712(18) 0.512(2) 0.0779 1.0000 Uiso D . . . . .
H803 H 0.351(2) 0.4111(15) 0.517(2) 0.0779 1.0000 Uiso D . . . . .
H831 H 0.052(3) 0.2682(19) 0.6618(19) 0.0901 1.0000 Uiso D . . . . .
H832 H 0.087(4) 0.3095(14) 0.6975(8) 0.0901 1.0000 Uiso D . . . . .
H833 H 0.140(2) 0.277(2) 0.6630(19) 0.0901 1.0000 Uiso D . . . . .
H1001 H 0.247(2) 0.786(2) 0.5632(12) 0.0745 1.0000 Uiso D . . . . .
H1002 H 0.204(4) 0.8426(11) 0.5536(10) 0.0745 1.0000 Uiso D . . . . .
H1003 H 0.159(2) 0.791(3) 0.5721(11) 0.0745 1.0000 Uiso D . . . . .
H1021 H 0.4788(16) 0.7187(11) 0.7122(11) 0.0310 1.0000 Uiso D . . . . .
H1022 H 0.4621(17) 0.6630(12) 0.6845(8) 0.0310 1.0000 Uiso D . . . . .
H1042 H 0.4950(16) 0.5298(10) 0.7123(11) 0.0325 1.0000 Uiso D . . . . .
H1043 H 0.4955(16) 0.5853(13) 0.6824(8) 0.0325 1.0000 Uiso D . . . . .
H1051 H 0.3521(15) 0.7410(11) 0.7161(10) 0.0367 1.0000 Uiso D . . . . .
H1052 H 0.3639(16) 0.7242(14) 0.6642(8) 0.0367 1.0000 Uiso D . . . . .
H2001 H 0.187(3) 0.894(2) 0.6629(14) 0.0750 1.0000 Uiso D . . . . .
H2002 H 0.174(3) 0.9081(16) 0.6113(14) 0.0750 1.0000 Uiso D . . . . .
H2003 H 0.1186(14) 0.8667(14) 0.637(2) 0.0750 1.0000 Uiso D . . . . .
H2011 H -0.0299(14) 0.6594(12) 0.7127(11) 0.0367 1.0000 Uiso D . . . . .
H2012 H 0.0062(19) 0.6107(11) 0.6834(8) 0.0367 1.0000 Uiso D . . . . .
H2021 H 0.319(2) 0.854(3) 0.6554(9) 0.0764 1.0000 Uiso D . . . . .
H2022 H 0.3114(19) 0.8845(17) 0.608(2) 0.0764 1.0000 Uiso D . . . . .
H2023 H 0.3368(16) 0.8207(18) 0.610(2) 0.0764 1.0000 Uiso D . . . . .
H2031 H 0.517(2) 0.445(2) 0.5746(13) 0.0544 1.0000 Uiso D . . . . .
H2032 H 0.560(3) 0.4680(14) 0.6171(11) 0.0544 1.0000 Uiso D . . . . .
H2033 H 0.592(2) 0.4161(15) 0.5903(18) 0.0544 1.0000 Uiso D . . . . .
H2041 H 0.207(2) 0.437(2) 0.4672(7) 0.0531 1.0000 Uiso D . . . . .
H2042 H 0.1611(14) 0.4563(17) 0.5093(18) 0.0531 1.0000 Uiso D . . . . .
H2043 H 0.210(2) 0.4014(12) 0.5121(17) 0.0531 1.0000 Uiso D . . . . .
H4011 H 0.265(4) 0.5313(13) 0.4614(8) 0.0682 1.0000 Uiso D . . . . .
H4012 H 0.315(2) 0.5547(15) 0.501(2) 0.0682 1.0000 Uiso D . . . . .
H4013 H 0.226(3) 0.5531(15) 0.5058(19) 0.0682 1.0000 Uiso D . . . . .
H8001 H 0.0806(15) 0.7084(11) 0.7152(10) 0.0299 1.0000 Uiso D . . . . .
H8002 H 0.0764(15) 0.6890(14) 0.6643(8) 0.0299 1.0000 Uiso D . . . . .
H21 H 0.214(2) 0.7801(12) 0.3877(10) 0.1000 1.0000 Uiso D . . . . .
H22 H 0.1397(14) 0.7461(14) 0.3997(11) 0.1000 1.0000 Uiso D . . . . .
H3 H 0.268(5) 0.491(3) 0.7125(16) 0.0229 1.0000 Uiso D . . . . .
H5 H 0.182(6) 0.429(3) 0.7500 0.0301 1.0000 Uiso DS . . . . .
H4 H 0.388(6) 0.443(3) 0.7500 0.0292 1.0000 Uiso DS . . . . .
H37 H 0.6711 0.5713 0.7500 0.0500 1.0000 Uiso . . . . . .
H51 H 0.332(8) 0.1601(15) 0.7068(14) 0.0720 0.5000 Uiso D . . 1 . .
H52 H 0.367(5) 0.217(5) 0.690(2) 0.0720 0.5000 Uiso D . . 1 . .
H53 H 0.279(4) 0.207(5) 0.688(2) 0.0720 0.5000 Uiso D . . 1 . .
H41 H 0.388(5) 0.1688(15) 0.781(3) 0.0585 0.5000 Uiso D . . 1 . .
H42 H 0.365(3) 0.218(5) 0.8129(11) 0.0585 0.5000 Uiso D . . 1 . .
H43 H 0.424(2) 0.228(4) 0.774(3) 0.0585 0.5000 Uiso D . . 1 . .
H901 H 0.1964(18) 0.211(3) 0.7500 0.0798 1.0000 Uiso DS . . 2 . .
H902 H 0.228(2) 0.217(2) 0.7998(10) 0.0798 0.5000 Uiso D . . 2 . .
H903 H 0.240(3) 0.1604(12) 0.774(2) 0.0798 0.5000 Uiso D . . 2 . .
H1031 H 0.5873(13) 0.6429(8) 0.7773(5) 0.0418 1.0000 Uiso D . . . . .
H651 H 0.2603 0.8464 0.7253 0.0655 1.0000 Uiso . . . . . .
O900 O -0.1187(6) 0.5612(5) 0.71531(15) 0.030(3) 0.2500 Uiso D . . 2 . .
O901 O -0.1187(6) 0.5612(5) 0.78469(15) 0.030(3) 0.2500 Uiso D . . 1 . .
H2051 H -0.0885 0.4935 0.7500 0.0404 0.5000 Uiso . . . . . .
H2052 H -0.0992 0.5496 0.7203 0.0404 0.2500 Uiso . . . . . .
H2053 H -0.0992 0.5496 0.7797 0.0404 0.2500 Uiso . . . . . .
H2054 H -0.0885 0.4935 0.7500 0.0404 0.5000 Uiso . . . . . .
H9012 H -0.1608 0.5882 0.7772 0.0311 0.2500 Uiso . . . 1 . .
H9001 H -0.1608 0.5882 0.7228 0.0311 0.2500 Uiso . . . 2 . .

loop_
_atom_site_aniso_label
_atom_site_aniso_U_11
_atom_site_aniso_U_22
_atom_site_aniso_U_33
_atom_site_aniso_U_23
_atom_site_aniso_U_13
_atom_site_aniso_U_12
C50 0.039(6) 0.019(5) 0.063(7) -0.010(5) -0.013(5) -0.012(4)
C51 0.027(5) 0.023(5) 0.028(5) -0.007(4) 0.005(4) -0.004(4)
C53 0.059(7) 0.043(7) 0.054(7) -0.015(6) -0.035(6) 0.011(6)
C54 0.034(5) 0.014(5) 0.029(5) 0.000(4) -0.022(4) -0.006(4)
C55 0.053(7) 0.063(8) 0.034(6) 0.007(5) -0.027(5) 0.003(6)
C56 0.029(5) 0.042(7) 0.053(7) 0.003(5) -0.006(5) 0.005(5)
C62 0.019(6) 0.024(7) 0.021(6) 0.0000 0.0000 0.002(5)
C63 0.026(5) 0.031(5) 0.019(4) -0.015(4) 0.001(4) 0.007(4)
C64 0.027(7) 0.015(7) 0.026(6) 0.0000 0.0000 0.004(5)
C65 0.017(4) 0.021(5) 0.026(4) 0.010(4) -0.003(3) -0.008(4)
C66 0.015(4) 0.024(5) 0.028(5) -0.009(4) -0.006(3) 0.003(4)
C69 0.023(5) 0.033(6) 0.019(4) -0.006(4) 0.002(4) 0.002(4)
C70 0.092(11) 0.073(10) 0.074(10) -0.037(8) -0.010(8) -0.023(8)
C71 0.035(7) 0.056(9) 0.171(17) -0.022(9) -0.022(8) -0.021(6)
C72 0.033(5) 0.040(6) 0.033(5) 0.009(4) 0.024(4) 0.020(5)
C73 0.082(10) 0.049(8) 0.106(11) 0.000(8) 0.060(9) -0.020(7)
C74 0.087(10) 0.105(11) 0.057(8) 0.056(8) 0.046(7) 0.050(8)
C75 0.039(6) 0.059(8) 0.045(7) 0.012(6) 0.017(5) -0.003(6)
C76 0.036(5) 0.024(5) 0.041(6) -0.001(4) 0.013(4) 0.006(5)
C77 0.037(7) 0.085(10) 0.074(9) -0.007(8) -0.006(6) 0.024(7)
C78 0.059(7) 0.026(6) 0.056(7) -0.012(5) 0.027(6) 0.005(5)
C79 0.034(6) 0.070(8) 0.030(5) -0.029(5) -0.002(4) 0.020(6)
C80 0.038(6) 0.121(11) 0.040(6) -0.044(7) 0.004(5) 0.005(7)
C83 0.113(12) 0.039(8) 0.111(12) 0.017(7) -0.041(9) -0.050(8)
C100 0.118(11) 0.042(7) 0.032(6) 0.013(5) -0.005(7) -0.016(7)
C101 0.024(6) 0.012(6) 0.017(6) 0.0000 0.0000 0.013(5)
C102 0.016(4) 0.022(5) 0.030(5) 0.002(4) 0.001(4) -0.013(4)
C103 0.030(7) 0.020(7) 0.026(7) 0.0000 0.0000 -0.005(6)
C104 0.010(4) 0.035(5) 0.023(5) 0.005(4) -0.002(3) 0.007(4)
C105 0.028(5) 0.035(5) 0.014(4) 0.010(4) 0.002(4) -0.013(4)
C200 0.085(9) 0.045(7) 0.043(6) 0.022(5) 0.000(6) 0.007(7)
C201 0.025(5) 0.020(5) 0.030(5) -0.004(4) -0.012(4) 0.002(4)
C202 0.053(7) 0.057(8) 0.082(9) 0.044(7) 0.006(6) -0.019(6)
C203 0.037(6) 0.046(7) 0.052(7) 0.002(5) 0.026(5) 0.009(5)
C204 0.048(6) 0.068(8) 0.025(5) -0.025(5) -0.004(5) 0.012(6)
C400 0.037(5) 0.018(5) 0.021(4) 0.004(3) 0.007(4) 0.002(4)
C401 0.058(8) 0.096(10) 0.031(5) 0.008(6) -0.010(5) -0.008(8)
C800 0.027(4) 0.022(5) 0.016(4) 0.001(3) 0.000(4) 0.009(4)
C41 0.023(4) 0.028(5) 0.023(5) 0.006(4) -0.008(4) 0.002(4)
C43 0.030(5) 0.029(5) 0.015(4) -0.006(4) 0.001(4) 0.011(4)
Fe1 0.0193(6) 0.0201(6) 0.0205(6) -0.0042(5) -0.0017(5) 0.0001(5)
Fe2 0.0208(6) 0.0185(6) 0.0154(5) -0.0002(5) 0.0003(5) 0.0004(5)
Fe3 0.0146(8) 0.0196(9) 0.0151(8) 0.0000 0.0000 -0.0004(7)
Fe4 0.0136(8) 0.0168(9) 0.0178(8) 0.0000 0.0000 -0.0025(7)
Fe5 0.0255(6) 0.0203(7) 0.0210(6) -0.0009(5) -0.0001(5) 0.0012(5)
Fe6 0.0181(6) 0.0221(6) 0.0171(6) -0.0024(5) 0.0000(5) 0.0020(5)
N1 0.027(6) 0.034(7) 0.018(5) 0.0000 0.0000 0.000(5)
N2 0.024(5) 0.020(6) 0.010(4) 0.0000 0.0000 -0.011(4)
O10 0.058(4) 0.022(3) 0.017(3) 0.001(3) -0.003(3) -0.002(3)
O11 0.033(3) 0.015(3) 0.028(3) -0.011(3) -0.003(3) 0.006(2)
O12 0.027(3) 0.025(4) 0.026(3) 0.003(3) -0.005(3) -0.001(3)
O13 0.028(3) 0.023(3) 0.016(3) 0.001(2) -0.007(2) 0.005(3)
O4 0.025(5) 0.031(5) 0.021(4) 0.0000 0.0000 -0.003(4)
O15 0.025(3) 0.021(3) 0.016(3) -0.005(2) -0.003(2) -0.007(3)
O16 0.021(3) 0.028(4) 0.024(3) 0.001(3) 0.005(2) 0.007(3)
O17 0.028(3) 0.026(3) 0.023(3) -0.002(3) 0.003(3) 0.006(3)
O18 0.023(3) 0.038(4) 0.023(3) -0.014(3) 0.001(3) 0.008(3)
O19 0.032(3) 0.022(3) 0.014(3) 0.000(2) 0.000(2) 0.002(3)
O20 0.017(3) 0.020(3) 0.016(3) -0.001(2) -0.002(2) 0.002(2)
O21 0.029(3) 0.023(3) 0.032(3) -0.008(3) -0.002(3) -0.008(3)
O22 0.037(4) 0.020(3) 0.022(3) 0.002(3) -0.001(3) 0.005(3)
O5 0.031(5) 0.012(4) 0.028(4) 0.0000 0.0000 0.003(4)
O25 0.037(4) 0.029(4) 0.022(3) -0.013(3) 0.000(3) -0.008(3)
O26 0.035(3) 0.025(3) 0.026(3) -0.009(3) -0.008(3) -0.001(3)
O27 0.025(3) 0.033(4) 0.025(3) 0.013(3) 0.006(3) -0.001(3)
O28 0.011(3) 0.022(3) 0.017(3) 0.004(2) 0.002(2) 0.006(2)
O29 0.017(3) 0.028(3) 0.015(3) 0.004(2) -0.005(2) -0.003(2)
O3 0.026(3) 0.014(3) 0.018(3) 0.001(2) 0.000(2) -0.003(2)
O1 0.019(5) 0.013(5) 0.026(4) 0.0000 0.0000 -0.002(3)
O2 0.017(3) 0.017(3) 0.013(2) -0.003(2) 0.002(2) -0.002(2)
O37 0.047(7) 0.056(7) 0.067(8) 0.0000 0.0000 0.000(6)
O65 0.079(8) 0.049(7) 0.051(6) 0.0000 0.0000 -0.007(6)
Cl3 0.171(5) 0.092(3) 0.088(3) 0.005(2) -0.008(3) 0.022(3)
Na1 0.022(2) 0.022(3) 0.014(2) 0.0000 0.0000 -0.002(2)
Cl5 0.133(4) 0.116(3) 0.050(2) -0.006(2) -0.002(2) -0.023(3)
C2 0.071(9) 0.115(12) 0.054(8) -0.005(8) -0.011(7) 0.001(9)

loop_
_atom_type_symbol
_atom_type_scat_dispersion_real
_atom_type_scat_dispersion_imag
_atom_type_scat_Cromer_Mann_a1
_atom_type_scat_Cromer_Mann_b1
_atom_type_scat_Cromer_Mann_a2
_atom_type_scat_Cromer_Mann_b2
_atom_type_scat_Cromer_Mann_a3
_atom_type_scat_Cromer_Mann_b3
_atom_type_scat_Cromer_Mann_a4
_atom_type_scat_Cromer_Mann_b4
_atom_type_scat_Cromer_Mann_c
_atom_type_scat_source
C 0.0033 0.0016 2.3100 20.8439 1.0200 10.2075 1.5886 0.5687 0.8650 51.6512 0.2156 'International Tables Vol C 4.2.6.8 and 6.1.1.4'
H 0.0000 0.0000 0.4930 10.5109 0.3229 26.1257 0.1402 3.1424 0.0408 57.7998 0.0030 'International Tables Vol C 4.2.6.8 and 6.1.1.4'
Fe 0.3463 0.8444 11.7695 4.7611 7.3573 0.3072 3.5222 15.3535 2.3045 76.8805 1.0369 'International Tables Vol C 4.2.6.8 and 6.1.1.4'
N 0.0061 0.0033 12.2126 0.0057 3.1322 9.8933 2.0125 28.9975 1.1663 0.5826 -11.5290 'International Tables Vol C 4.2.6.8 and 6.1.1.4'
O 0.0106 0.0060 3.0485 13.2771 2.2868 5.7011 1.5463 0.3239 0.8670 32.9089 0.2508 'International Tables Vol C 4.2.6.8 and 6.1.1.4'
Cl 0.1484 0.1585 11.4604 0.0104 7.1964 1.1662 6.2556 18.5194 1.6455 47.7784 -9.5574 'International Tables Vol C 4.2.6.8 and 6.1.1.4'
Na 0.0362 0.0249 4.7626 3.2850 3.1736 8.8422 1.2674 0.3136 1.1128 129.4240 0.6760 'International Tables Vol C 4.2.6.8 and 6.1.1.4'

loop_
_geom_angle_atom_site_label_1
_geom_angle_site_symmetry_1
_geom_angle_atom_site_label_2
_geom_angle_site_symmetry_2
_geom_angle_atom_site_label_3
_geom_angle_site_symmetry_3
_geom_angle
_geom_angle_publ_flag
C51 . C50 . C70 . 107.8(8) yes
C51 . C50 . C71 . 111.1(8) yes
C70 . C50 . C71 . 108.9(10) yes
C51 . C50 . C83 . 108.9(8) yes
C70 . C50 . C83 . 110.4(9) yes
C71 . C50 . C83 . 109.8(10) yes
C50 . C51 . O21 . 118.9(7) yes
C50 . C51 . O26 . 116.9(8) yes
O21 . C51 . O26 . 124.1(7) yes
C54 . C53 . H531 . 109.6(17) no
C54 . C53 . H532 . 108.1(17) no
H531 . C53 . H532 . 111.0(18) no
C54 . C53 . H533 . 108.5(17) no
H531 . C53 . H533 . 110.2(18) no
H532 . C53 . H533 . 109.4(18) no
C53 . C54 . C55 . 108.3(7) yes
C53 . C54 . C56 . 111.8(8) yes
C55 . C54 . C56 . 108.3(8) yes
C53 . C54 . C66 . 111.2(7) yes
C55 . C54 . C66 . 109.5(7) yes
C56 . C54 . C66 . 107.8(7) yes
C54 . C55 . H551 . 110.2(17) no
C54 . C55 . H552 . 108.5(17) no
H551 . C55 . H552 . 110.0(18) no
C54 . C55 . H553 . 109.2(17) no
H551 . C55 . H553 . 109.0(18) no
H552 . C55 . H553 . 110.0(18) no
C54 . C56 . H561 . 108.8(17) no
C54 . C56 . H562 . 107.7(17) no
H561 . C56 . H562 . 110.8(18) no
C54 . C56 . H563 . 108.9(17) no
H561 . C56 . H563 . 110.4(18) no
H562 . C56 . H563 . 110.1(18) no
C65 8_556 C62 . C65 . 108.7(9) yes
C65 8_556 C62 . C205 . 108.8(6) yes
C65 . C62 . C205 . 108.8(6) yes
C65 8_556 C62 . N1 . 106.9(6) yes
C65 . C62 . N1 . 106.9(6) yes
C205 . C62 . N1 . 116.4(10) yes
C79 . C63 . O18 . 117.9(7) yes
C79 . C63 . O25 . 118.5(7) yes
O18 . C63 . O25 . 123.3(6) yes
O22 8_556 C64 . C106 . 118.1(5) yes
O22 8_556 C64 . O22 . 123.7(11) yes
C106 . C64 . O22 . 118.1(5) yes
C62 . C65 . O15 . 110.2(7) yes
C62 . C65 . H6511 . 108.9(16) no
O15 . C65 . H6511 . 110.0(16) no
C62 . C65 . H6512 . 108.8(16) no
O15 . C65 . H6512 . 110.2(16) no
H6511 . C65 . H6512 . 108.8(17) no
C54 . C66 . O12 . 116.4(7) yes
C54 . C66 . O13 . 116.6(7) yes
O12 . C66 . O13 . 126.9(7) yes
C72 . C69 . O16 . 117.7(8) yes
C72 . C69 . O27 . 115.5(7) yes
O16 . C69 . O27 . 126.7(8) yes
C50 . C70 . H701 . 109.0(18) no
C50 . C70 . H702 . 108.9(18) no
H701 . C70 . H702 . 109.7(18) no
C50 . C70 . H703 . 109.8(18) no
H701 . C70 . H703 . 109.7(18) no
H702 . C70 . H703 . 109.7(18) no
C50 . C71 . H711 . 109.5(18) no
C50 . C71 . H712 . 108.6(18) no
H711 . C71 . H712 . 109.9(18) no
C50 . C71 . H713 . 109.5(18) no
H711 . C71 . H713 . 110.2(18) no
H712 . C71 . H713 . 109.1(18) no
C69 . C72 . C73 . 106.9(8) yes
C69 . C72 . C74 . 109.3(8) yes
C73 . C72 . C74 . 110.1(9) yes
C69 . C72 . C75 . 112.4(8) yes
C73 . C72 . C75 . 108.5(8) yes
C74 . C72 . C75 . 109.8(8) yes
C72 . C73 . H731 . 109.8(17) no
C72 . C73 . H732 . 108.8(18) no
H731 . C73 . H732 . 108.9(18) no
C72 . C73 . H733 . 109.8(18) no
H731 . C73 . H733 . 109.5(18) no
H732 . C73 . H733 . 110.0(18) no
C72 . C74 . H741 . 109.0(18) no
C72 . C74 . H742 . 109.3(18) no
H741 . C74 . H742 . 108.9(18) no
C72 . C74 . H743 . 109.7(18) no
H741 . C74 . H743 . 109.6(18) no
H742 . C74 . H743 . 110.2(18) no
C72 . C75 . H751 . 110.6(17) no
C72 . C75 . H752 . 110.5(17) no
H751 . C75 . H752 . 109.0(18) no
C72 . C75 . H753 . 109.8(17) no
H751 . C75 . H753 . 108.0(18) no
H752 . C75 . H753 . 108.9(18) no
C77 . C76 . C78 . 110.0(9) yes
C77 . C76 . C203 . 111.4(8) yes
C78 . C76 . C203 . 109.4(7) yes
C77 . C76 . C43 . 105.4(7) yes
C78 . C76 . C43 . 110.5(8) yes
C203 . C76 . C43 . 110.1(7) yes
C76 . C77 . H771 . 108.6(17) no
C76 . C77 . H772 . 109.9(18) no
H771 . C77 . H772 . 109.3(18) no
C76 . C77 . H773 . 109.2(17) no
H771 . C77 . H773 . 110.9(18) no
H772 . C77 . H773 . 109.0(18) no
C76 . C78 . H781 . 109.2(17) no
C76 . C78 . H782 . 109.7(17) no
H781 . C78 . H782 . 108.8(18) no
C76 . C78 . H783 . 109.4(17) no
H781 . C78 . H783 . 109.7(18) no
H782 . C78 . H783 . 110.0(18) no
C63 . C79 . C80 . 109.8(8) yes
C63 . C79 . C204 . 109.1(8) yes
C80 . C79 . C204 . 112.4(8) yes
C63 . C79 . C401 . 104.7(7) yes
C80 . C79 . C401 . 109.9(9) yes
C204 . C79 . C401 . 110.6(8) yes
C79 . C80 . H801 . 108.9(17) no
C79 . C80 . H802 . 110.3(17) no
H801 . C80 . H802 . 108.6(18) no
C79 . C80 . H803 . 109.4(17) no
H801 . C80 . H803 . 109.2(18) no
H802 . C80 . H803 . 110.4(18) no
C50 . C83 . H831 . 109.6(18) no
C50 . C83 . H832 . 109.4(18) no
H831 . C83 . H832 . 109.2(18) no
C50 . C83 . H833 . 109.0(18) no
H831 . C83 . H833 . 109.8(18) no
H832 . C83 . H833 . 109.7(18) no
C400 . C100 . H1001 . 108.6(17) no
C400 . C100 . H1002 . 109.9(17) no
H1001 . C100 . H1002 . 109.1(18) no
C400 . C100 . H1003 . 109.9(17) no
H1001 . C100 . H1003 . 110.5(18) no
H1002 . C100 . H1003 . 108.9(18) no
C104 8_556 C101 . C103 . 111.5(6) yes
C104 8_556 C101 . C104 . 108.1(9) yes
C103 . C101 . C104 . 111.5(6) yes
C104 8_556 C101 . N2 . 108.1(6) yes
C103 . C101 . N2 . 109.6(9) yes
C104 . C101 . N2 . 108.1(6) yes
C105 . C102 . N2 . 111.5(7) yes
C105 . C102 . H1021 . 108.8(16) no
N2 . C102 . H1021 . 109.9(16) no
C105 . C102 . H1022 . 109.6(17) no
N2 . C102 . H1022 . 107.5(17) no
H1021 . C102 . H1022 . 109.5(17) no
C101 . C103 . H1031 8_556 110.3(11) no
C101 . C103 . O37 . 105.2(9) yes
H1031 8_556 C103 . O37 . 110.7(11) no
C101 . C103 . H1031 . 110.3(11) no
H1031 8_556 C103 . H1031 . 109.6(17) no
O37 . C103 . H1031 . 110.7(11) no
C101 . C104 . O20 . 110.1(7) yes
C101 . C104 . H1042 . 108.9(16) no
O20 . C104 . H1042 . 109.4(17) no
C101 . C104 . H1043 . 108.7(17) no
O20 . C104 . H1043 . 109.7(17) no
H1042 . C104 . H1043 . 110.0(17) no
C102 . C105 . O29 . 110.7(6) yes
C102 . C105 . H1051 . 108.8(16) no
O29 . C105 . H1051 . 109.1(17) no
C102 . C105 . H1052 . 110.4(16) no
O29 . C105 . H1052 . 108.7(16) no
H1051 . C105 . H1052 . 109.0(17) no
C64 . C106 . C4 8_556 109.3(11) yes
C64 . C106 . C90 8_556 103.1(12) yes
C4 8_556 C106 . C90 8_556 108.3(11) yes
C64 . C106 . C5 8_556 113.2(10) yes
C4 8_556 C106 . C5 8_556 115.2(15) yes
C90 8_556 C106 . C5 8_556 106.8(14) yes
C64 . C106 . C4 . 109.3(11) yes
C4 8_556 C106 . C4 . 79.1(17) yes
C90 8_556 C106 . C4 . 142.1(14) yes
C5 8_556 C106 . C4 . 42.0(10) yes
C64 . C106 . C5 . 113.2(10) yes
C4 8_556 C106 . C5 . 42.0(10) yes
C90 8_556 C106 . C5 . 66.8(11) yes
C5 8_556 C106 . C5 . 133.4(19) yes
C4 . C106 . C5 . 115.2(15) yes
C64 . C106 . C90 . 103.1(12) yes
C4 8_556 C106 . C90 . 142.1(14) yes
C90 8_556 C106 . C90 . 43.7(13) yes
C5 8_556 C106 . C90 . 66.8(11) yes
C4 . C106 . C90 . 108.3(11) yes
C5 . C106 . C90 . 106.8(14) yes
C400 . C200 . H2001 . 109.6(17) no
C400 . C200 . H2002 . 109.2(17) no
H2001 . C200 . H2002 . 109.5(18) no
C400 . C200 . H2003 . 110.0(17) no
H2001 . C200 . H2003 . 109.8(18) no
H2002 . C200 . H2003 . 108.7(18) no
C800 . C201 . N1 . 110.9(7) yes
C800 . C201 . H2011 . 109.6(16) no
N1 . C201 . H2011 . 109.6(17) no
C800 . C201 . H2012 . 109.7(17) no
N1 . C201 . H2012 . 108.3(17) no
H2011 . C201 . H2012 . 108.6(17) no
C400 . C202 . H2021 . 109.7(17) no
C400 . C202 . H2022 . 110.3(17) no
H2021 . C202 . H2022 . 109.4(18) no
C400 . C202 . H2023 . 107.8(18) no
H2021 . C202 . H2023 . 110.2(18) no
H2022 . C202 . H2023 . 109.3(18) no
C76 . C203 . H2031 . 110.7(17) no
C76 . C203 . H2032 . 110.4(17) no
H2031 . C203 . H2032 . 108.9(18) no
C76 . C203 . H2033 . 109.1(17) no
H2031 . C203 . H2033 . 108.9(18) no
H2032 . C203 . H2033 . 108.8(18) no
C79 . C204 . H2041 . 108.8(17) no
C79 . C204 . H2042 . 109.6(17) no
H2041 . C204 . H2042 . 108.7(18) no
C79 . C204 . H2043 . 111.0(17) no
H2041 . C204 . H2043 . 109.7(18) no
H2042 . C204 . H2043 . 109.2(18) no
C62 . C205 . H2053 8_556 108.5 no
C62 . C205 . H2052 8_556 108.5 no
H2053 8_556 C205 . H2052 8_556 120.8 no
C62 . C205 . O900 8_556 116.7(8) yes
H2053 8_556 C205 . O900 8_556 107.9 no
H2052 8_556 C205 . O900 8_556 13.0 no
C62 . C205 . O901 8_556 116.7(8) yes
H2053 8_556 C205 . O901 8_556 13.0 no
H2052 8_556 C205 . O901 8_556 107.9 no
O900 8_556 C205 . O901 8_556 95.0(7) yes
C62 . C205 . O900 . 116.7(8) yes
H2053 8_556 C205 . O900 . 13.0 no
H2052 8_556 C205 . O900 . 107.9 no
O900 8_556 C205 . O900 . 95.0(7) yes
C62 . C205 . O901 . 116.7(8) yes
H2053 8_556 C205 . O901 . 107.9 no
H2052 8_556 C205 . O901 . 13.0 no
O901 8_556 C205 . O901 . 95.0(7) yes
C62 . C205 . H2051 . 107.6 no
H2053 8_556 C205 . H2051 . 105.3 no
H2052 8_556 C205 . H2051 . 105.3 no
O900 8_556 C205 . H2051 . 110.1 no
O901 8_556 C205 . H2051 . 110.1 no
C62 . C205 . H2052 . 108.5 no
H2052 8_556 C205 . H2052 . 120.8 no
O900 8_556 C205 . H2052 . 107.9 no
O901 8_556 C205 . H2052 . 13.0 no
C62 . C205 . H2053 . 108.5 no
H2053 8_556 C205 . H2053 . 120.8 no
O900 8_556 C205 . H2053 . 13.0 no
O901 8_556 C205 . H2053 . 107.9 no
C62 . C205 . H2054 . 107.6 no
H2053 8_556 C205 . H2054 . 105.3 no
H2052 8_556 C205 . H2054 . 105.3 no
O900 8_556 C205 . H2054 . 110.1 no
O901 8_556 C205 . H2054 . 110.1 no
O900 . C205 . O901 . 95.0(7) yes
O900 . C205 . H2051 . 110.1 no
O901 . C205 . H2051 . 110.1 no
O900 . C205 . H2052 . 13.0 no
O901 . C205 . H2052 . 107.9 no
H2051 . C205 . H2052 . 105.3 no
O900 . C205 . H2053 . 107.9 no
O901 . C205 . H2053 . 13.0 no
H2051 . C205 . H2053 . 105.3 no
H2052 . C205 . H2053 . 120.8 no
O900 . C205 . H2054 . 110.1 no
O901 . C205 . H2054 . 110.1 no
H2052 . C205 . H2054 . 105.3 no
H2053 . C205 . H2054 . 105.3 no
C200 . C400 . C202 . 107.7(8) yes
C200 . C400 . C100 . 111.1(8) yes
C202 . C400 . C100 . 109.4(8) yes
C200 . C400 . C41 . 109.8(7) yes
C202 . C400 . C41 . 106.2(7) yes
C100 . C400 . C41 . 112.4(7) yes
C79 . C401 . H4011 . 110.1(17) no
C79 . C401 . H4012 . 109.9(17) no
H4011 . C401 . H4012 . 109.0(18) no
C79 . C401 . H4013 . 109.4(17) no
H4011 . C401 . H4013 . 109.1(18) no
H4012 . C401 . H4013 . 109.2(18) no
C201 . C800 . O28 . 111.6(6) yes
C201 . C800 . H8001 . 108.2(16) no
O28 . C800 . H8001 . 109.3(16) no
C201 . C800 . H8002 . 109.8(16) no
O28 . C800 . H8002 . 109.8(16) no
H8001 . C800 . H8002 . 108.1(17) no
C400 . C41 . O10 . 121.1(7) yes
C400 . C41 . O19 . 115.4(7) yes
O10 . C41 . O19 . 123.4(7) yes
C76 . C43 . O11 . 116.9(8) yes
C76 . C43 . O17 . 117.6(7) yes
O11 . C43 . O17 . 125.4(7) yes
O12 . Fe1 . O15 . 89.8(2) yes
O12 . Fe1 . O21 . 98.9(2) yes
O15 . Fe1 . O21 . 84.3(2) yes
O12 . Fe1 . O25 . 83.3(2) yes
O15 . Fe1 . O25 . 163.5(2) yes
O21 . Fe1 . O25 . 81.9(2) yes
O12 . Fe1 . O3 . 170.2(2) yes
O15 . Fe1 . O3 . 93.1(2) yes
O21 . Fe1 . O3 . 90.7(2) yes
O25 . Fe1 . O3 . 96.2(2) yes
O12 . Fe1 . O2 . 95.5(2) yes
O15 . Fe1 . O2 . 101.2(2) yes
O21 . Fe1 . O2 . 164.6(2) yes
O25 . Fe1 . O2 . 94.4(2) yes
O3 . Fe1 . O2 . 74.7(2) yes
Fe6 . Fe2 . O13 . 108.07(16) yes
Fe6 . Fe2 . O16 . 71.60(16) yes
O13 . Fe2 . O16 . 90.7(2) yes
Fe6 . Fe2 . O19 . 153.43(16) yes
O13 . Fe2 . O19 . 82.6(2) yes
O16 . Fe2 . O19 . 84.3(2) yes
Fe6 . Fe2 . O28 . 112.61(15) yes
O13 . Fe2 . O28 . 92.91(19) yes
O16 . Fe2 . O28 . 173.2(2) yes
O19 . Fe2 . O28 . 90.4(2) yes
Fe6 . Fe2 . O29 . 77.76(15) yes
O13 . Fe2 . O29 . 174.2(2) yes
O16 . Fe2 . O29 . 91.4(2) yes
O19 . Fe2 . O29 . 92.2(2) yes
O28 . Fe2 . O29 . 84.4(2) yes
Fe6 . Fe2 . O2 . 26.65(14) yes
O13 . Fe2 . O2 . 89.6(2) yes
O16 . Fe2 . O2 . 90.4(2) yes
O19 . Fe2 . O2 . 170.6(2) yes
O28 . Fe2 . O2 . 95.4(2) yes
Fe6 . Fe2 . Na1 . 116.08(8) yes
O13 . Fe2 . Na1 . 128.41(18) yes
O16 . Fe2 . Na1 . 127.01(18) yes
O19 . Fe2 . Na1 . 69.84(15) yes
O28 . Fe2 . Na1 . 46.63(16) yes
O29 . Fe2 . O2 . 95.8(2) yes
O29 . Fe2 . Na1 . 46.58(17) yes
O2 . Fe2 . Na1 . 119.45(17) yes
O29 8_556 Fe3 . O20 8_556 89.6(2) yes
O29 8_556 Fe3 . N2 . 82.1(2) yes
O20 8_556 Fe3 . N2 . 79.3(2) yes
O29 8_556 Fe3 . O20 . 161.3(2) yes
O20 8_556 Fe3 . O20 . 85.6(3) yes
N2 . Fe3 . O20 . 79.3(2) yes
O29 8_556 Fe3 . O29 . 89.2(3) yes
O20 8_556 Fe3 . O29 . 161.3(2) yes
N2 . Fe3 . O29 . 82.1(2) yes
O20 . Fe3 . O29 . 89.6(2) yes
O29 8_556 Fe3 . O1 . 102.9(2) yes
O20 8_556 Fe3 . O1 . 95.5(2) yes
N2 . Fe3 . O1 . 172.8(4) yes
O20 . Fe3 . O1 . 95.5(2) yes
O29 . Fe3 . O1 . 102.9(2) yes
O29 8_556 Fe3 . Na1 . 48.00(15) yes
O20 8_556 Fe3 . Na1 . 136.86(15) yes
N2 . Fe3 . Na1 . 98.8(3) yes
O20 . Fe3 . Na1 . 136.86(15) yes
O29 . Fe3 . Na1 . 48.00(15) yes
O1 . Fe3 . Na1 . 88.4(2) yes
O28 8_556 Fe4 . O15 8_556 89.9(2) yes
O28 8_556 Fe4 . N1 . 81.9(2) yes
O15 8_556 Fe4 . N1 . 80.0(3) yes
O28 8_556 Fe4 . O15 . 161.8(2) yes
O15 8_556 Fe4 . O15 . 85.3(3) yes
N1 . Fe4 . O15 . 80.0(3) yes
O28 8_556 Fe4 . O28 . 89.2(3) yes
O15 8_556 Fe4 . O28 . 161.8(2) yes
N1 . Fe4 . O28 . 81.9(2) yes
O15 . Fe4 . O28 . 89.9(2) yes
O28 8_556 Fe4 . O1 . 102.6(2) yes
O15 8_556 Fe4 . O1 . 95.3(2) yes
N1 . Fe4 . O1 . 173.6(4) yes
O15 . Fe4 . O1 . 95.3(2) yes
O28 . Fe4 . O1 . 102.6(2) yes
O4 . Fe5 . O17 . 93.4(2) yes
O4 . Fe5 . O22 . 88.1(3) yes
O17 . Fe5 . O22 . 87.5(2) yes
O4 . Fe5 . O5 . 79.9(3) yes
O17 . Fe5 . O5 . 171.9(3) yes
O22 . Fe5 . O5 . 87.7(3) yes
O4 . Fe5 . O26 . 172.9(3) yes
O17 . Fe5 . O26 . 92.0(2) yes
O22 . Fe5 . O26 . 87.5(2) yes
O5 . Fe5 . O26 . 94.4(2) yes
O4 . Fe5 . O3 . 92.6(3) yes
O17 . Fe5 . O3 . 93.1(2) yes
O22 . Fe5 . O3 . 179.0(2) yes
O5 . Fe5 . O3 . 91.8(3) yes
O26 . Fe5 . O3 . 91.6(2) yes
Fe2 . Fe6 . O11 . 168.97(15) yes
Fe2 . Fe6 . O18 . 105.72(16) yes
O11 . Fe6 . O18 . 82.1(2) yes
Fe2 . Fe6 . O20 . 86.82(15) yes
O11 . Fe6 . O20 . 84.0(2) yes
O18 . Fe6 . O20 . 162.8(2) yes
Fe2 . Fe6 . O27 . 73.30(17) yes
O11 . Fe6 . O27 . 100.3(2) yes
O18 . Fe6 . O27 . 84.0(2) yes
O20 . Fe6 . O27 . 88.6(2) yes
Fe2 . Fe6 . O3 . 96.99(15) yes
O11 . Fe6 . O3 . 89.9(2) yes
O18 . Fe6 . O3 . 95.2(2) yes
O20 . Fe6 . O3 . 94.9(2) yes
O27 . Fe6 . O3 . 169.5(2) yes
Fe2 . Fe6 . O2 . 25.94(14) yes
O11 . Fe6 . O2 . 163.8(2) yes
O18 . Fe6 . O2 . 94.7(2) yes
O20 . Fe6 . O2 . 101.4(2) yes
O27 . Fe6 . O2 . 95.1(2) yes
O3 . Fe6 . O2 . 74.5(2) yes
Fe4 . N1 . C62 . 97.3(6) yes
Fe4 . N1 . C201 . 107.7(5) yes
C62 . N1 . C201 . 115.5(5) yes
Fe4 . N1 . C201 8_556 107.7(5) yes
C62 . N1 . C201 8_556 115.5(5) yes
C201 . N1 . C201 8_556 111.5(9) yes
Fe3 . N2 . C101 . 96.5(6) yes
Fe3 . N2 . C102 . 107.0(5) yes
C101 . N2 . C102 . 115.0(5) yes
Fe3 . N2 . C102 8_556 107.0(5) yes
C101 . N2 . C102 8_556 115.0(5) yes
C102 . N2 . C102 8_556 114.0(9) yes
C41 . O10 . Na1 . 121.7(5) yes
Fe6 . O11 . C43 . 131.9(5) yes
Fe1 . O12 . C66 . 129.3(5) yes
Fe2 . O13 . C66 . 132.8(5) yes
Fe5 8_556 O4 . Fe5 . 99.2(4) yes
Fe5 8_556 O4 . H4 . 123(3) no
Fe5 . O4 . H4 . 123(3) no
C65 . O15 . Fe4 . 113.2(5) yes
C65 . O15 . Fe1 . 121.5(4) yes
Fe4 . O15 . Fe1 . 122.7(3) yes
Fe2 . O16 . C69 . 133.3(6) yes
Fe5 . O17 . C43 . 130.0(5) yes
Fe6 . O18 . C63 . 130.4(5) yes
Fe2 . O19 . C41 . 145.9(5) yes
C104 . O20 . Fe3 . 113.5(4) yes
C104 . O20 . Fe6 . 122.4(4) yes
Fe3 . O20 . Fe6 . 122.5(3) yes
Fe1 . O21 . C51 . 132.7(5) yes
Fe5 . O22 . C64 . 129.7(6) yes
Fe5 . O5 . Fe5 8_556 97.7(4) yes
Fe5 . O5 . H5 . 113(4) no
Fe5 8_556 O5 . H5 . 113(4) no
Fe1 . O25 . C63 . 129.3(5) yes
Fe5 . O26 . C51 . 130.2(6) yes
Fe6 . O27 . C69 . 129.7(6) yes
C800 . O28 . Fe4 . 113.7(4) yes
C800 . O28 . Fe2 . 120.6(4) yes
Fe4 . O28 . Fe2 . 122.2(2) yes
C800 . O28 . Na1 . 98.6(4) yes
Fe4 . O28 . Na1 . 93.8(2) yes
Fe2 . O28 . Na1 . 96.2(2) yes
C105 . O29 . Fe3 . 112.9(4) yes
C105 . O29 . Fe2 . 121.6(4) yes
Fe3 . O29 . Fe2 . 121.9(3) yes
C105 . O29 . Na1 . 98.9(4) yes
Fe3 . O29 . Na1 . 93.5(2) yes
Fe2 . O29 . Na1 . 96.4(2) yes
Fe6 . O3 . Fe1 . 90.56(19) yes
Fe6 . O3 . Fe5 . 126.1(3) yes
Fe1 . O3 . Fe5 . 126.6(3) yes
Fe6 . O3 . H3 . 105(5) no
Fe1 . O3 . H3 . 107(5) no
Fe5 . O3 . H3 . 99(5) no
Fe4 . O1 . Fe3 . 125.3(4) yes
Fe6 . O2 . Fe1 . 105.3(2) yes
Fe6 . O2 . Fe2 . 127.4(2) yes
Fe1 . O2 . Fe2 . 127.3(3) yes
C103 . O37 . H37 . 117.5 no
H651 8_556 O65 . H651 . 94.5 no
O10 . Na1 . O10 8_556 84.7(3) yes
O10 . Na1 . O29 8_556 141.2(3) yes
O10 8_556 Na1 . O29 8_556 89.2(2) yes
O10 . Na1 . O29 . 89.2(2) yes
O10 8_556 Na1 . O29 . 141.2(3) yes
O29 8_556 Na1 . O29 . 72.1(3) yes
O10 . Na1 . O28 . 94.73(19) yes
O10 8_556 Na1 . O28 . 150.9(3) yes
O29 8_556 Na1 . O28 . 108.2(2) yes
O29 . Na1 . O28 . 67.73(18) yes
O10 . Na1 . O28 8_556 150.9(3) yes
O10 8_556 Na1 . O28 8_556 94.73(19) yes
O29 8_556 Na1 . O28 8_556 67.73(18) yes
O29 . Na1 . O28 8_556 108.2(2) yes
O28 . Na1 . O28 8_556 71.9(3) yes
O10 . Na1 . Fe3 . 126.96(19) yes
O10 8_556 Na1 . Fe3 . 126.96(19) yes
O29 8_556 Na1 . Fe3 . 38.50(13) yes
O29 . Na1 . Fe3 . 38.50(13) yes
O28 . Na1 . Fe3 . 75.90(15) yes
O10 . Na1 . Fe2 . 76.41(14) yes
O10 8_556 Na1 . Fe2 . 160.85(19) yes
O29 8_556 Na1 . Fe2 . 103.37(17) yes
O29 . Na1 . Fe2 . 36.98(12) yes
O28 . Na1 . Fe2 . 37.13(12) yes
O10 . Na1 . Fe2 8_556 160.85(19) yes
O10 8_556 Na1 . Fe2 8_556 76.41(14) yes
O29 8_556 Na1 . Fe2 8_556 36.98(12) yes
O29 . Na1 . Fe2 8_556 103.37(17) yes
O28 . Na1 . Fe2 8_556 103.32(17) yes
O28 8_556 Na1 . Fe3 . 75.90(15) yes
O28 8_556 Na1 . Fe2 . 103.32(17) yes
Fe3 . Na1 . Fe2 . 64.96(7) yes
O28 8_556 Na1 . Fe2 8_556 37.13(12) yes
Fe3 . Na1 . Fe2 8_556 64.96(7) yes
Fe2 . Na1 . Fe2 8_556 122.18(13) yes
Cl3 . C2 . Cl5 . 112.8(7) yes
Cl3 . C2 . H21 . 108.7(17) no
Cl5 . C2 . H21 . 107.8(17) no
Cl3 . C2 . H22 . 108.8(17) no
Cl5 . C2 . H22 . 108.2(17) no
H21 . C2 . H22 . 110.5(18) no
C106 . C4 . H41 . 109.3(18) no
C106 . C4 . H42 . 109.9(18) no
H41 . C4 . H42 . 109.5(18) no
C106 . C4 . H43 . 109.1(18) no
H41 . C4 . H43 . 109.0(18) no
H42 . C4 . H43 . 110.0(18) no
C106 . C5 . H51 . 109.2(18) no
C106 . C5 . H52 . 109.2(18) no
H51 . C5 . H52 . 109.3(18) no
C106 . C5 . H53 . 109.3(18) no
H51 . C5 . H53 . 109.6(18) no
H52 . C5 . H53 . 110.3(18) no
C106 . C90 . H901 . 109.1(17) no
C106 . C90 . H902 . 110.2(18) no
H901 . C90 . H902 . 109.3(18) no
C106 . C90 . H903 . 109.5(18) no
H901 . C90 . H903 . 109.4(18) no
H902 . C90 . H903 . 109.2(18) no
C90 8_556 H901 . C90 . 77(3) no
C205 . O900 . H9001 . 119.9 no
C205 . O901 . H9012 . 119.9 no

loop_
_geom_bond_atom_site_label_1
_geom_bond_site_symmetry_1
_geom_bond_atom_site_label_2
_geom_bond_site_symmetry_2
_geom_bond_distance
_geom_bond_publ_flag
C50 . C51 . 1.511(11) yes
C50 . C70 . 1.500(14) yes
C50 . C71 . 1.497(13) yes
C50 . C83 . 1.514(13) yes
C51 . O21 . 1.255(9) yes
C51 . O26 . 1.262(9) yes
C53 . C54 . 1.500(11) yes
C53 . H531 . 0.965(19) no
C53 . H532 . 0.963(19) no
C53 . H533 . 0.964(19) no
C54 . C55 . 1.559(12) yes
C54 . C56 . 1.470(12) yes
C54 . C66 . 1.554(10) yes
C55 . H551 . 0.966(19) no
C55 . H552 . 0.968(19) no
C55 . H553 . 0.965(19) no
C56 . H561 . 0.965(19) no
C56 . H562 . 0.960(19) no
C56 . H563 . 0.960(19) no
C62 . C65 8_556 1.523(10) yes
C62 . C65 . 1.523(10) yes
C62 . C205 . 1.491(8) yes
C62 . N1 . 1.498(15) yes
C63 . C79 . 1.538(10) yes
C63 . O18 . 1.262(9) yes
C63 . O25 . 1.270(9) yes
C64 . O22 8_556 1.269(7) yes
C64 . C106 . 1.529(17) yes
C64 . O22 . 1.269(7) yes
C65 . O15 . 1.429(8) yes
C65 . H6511 . 0.974(19) no
C65 . H6512 . 0.962(19) no
C66 . O12 . 1.246(9) yes
C66 . O13 . 1.247(9) yes
C69 . C72 . 1.529(11) yes
C69 . O16 . 1.246(9) yes
C69 . O27 . 1.253(10) yes
C70 . H701 . 0.96(2) no
C70 . H702 . 0.96(2) no
C70 . H703 . 0.95(2) no
C71 . H711 . 0.96(2) no
C71 . H712 . 0.97(2) no
C71 . H713 . 0.96(2) no
C72 . C73 . 1.520(14) yes
C72 . C74 . 1.538(13) yes
C72 . C75 . 1.502(12) yes
C73 . H731 . 0.965(19) no
C73 . H732 . 0.96(2) no
C73 . H733 . 0.96(2) no
C74 . H741 . 0.94(2) no
C74 . H742 . 0.95(2) no
C74 . H743 . 0.97(2) no
C75 . H751 . 0.960(19) no
C75 . H752 . 0.958(19) no
C75 . H753 . 0.962(19) no
C76 . C77 . 1.512(13) yes
C76 . C78 . 1.517(12) yes
C76 . C203 . 1.498(12) yes
C76 . C43 . 1.532(11) yes
C77 . H771 . 0.959(19) no
C77 . H772 . 0.957(19) no
C77 . H773 . 0.955(19) no
C78 . H781 . 0.961(19) no
C78 . H782 . 0.950(19) no
C78 . H783 . 0.955(19) no
C79 . C80 . 1.482(12) yes
C79 . C204 . 1.517(13) yes
C79 . C401 . 1.534(13) yes
C80 . H801 . 0.947(19) no
C80 . H802 . 0.954(19) no
C80 . H803 . 0.964(19) no
C83 . H831 . 0.947(19) no
C83 . H832 . 0.97(2) no
C83 . H833 . 0.97(2) no
C100 . C400 . 1.482(12) yes
C100 . H1001 . 0.969(19) no
C100 . H1002 . 0.951(19) no
C100 . H1003 . 0.961(19) no
C101 . C104 8_556 1.501(10) yes
C101 . C103 . 1.534(15) yes
C101 . C104 . 1.501(10) yes
C101 . N2 . 1.511(14) yes
C102 . C105 . 1.554(10) yes
C102 . N2 . 1.454(9) yes
C102 . H1021 . 0.971(19) no
C102 . H1022 . 0.956(19) no
C103 . H1031 8_556 0.980(14) no
C103 . O37 . 1.447(15) yes
C103 . H1031 . 0.980(14) no
C104 . O20 . 1.428(8) yes
C104 . H1042 . 0.971(19) no
C104 . H1043 . 0.955(19) no
C105 . O29 . 1.427(8) yes
C105 . H1051 . 0.962(19) no
C105 . H1052 . 0.982(19) no
C106 . C4 8_556 1.50(2) yes
C106 . C90 8_556 1.62(2) yes
C106 . C5 8_556 1.45(2) yes
C106 . C4 . 1.50(2) yes
C106 . C5 . 1.45(2) yes
C106 . C90 . 1.62(2) yes
C200 . C400 . 1.545(12) yes
C200 . H2001 . 0.956(19) no
C200 . H2002 . 0.960(19) no
C200 . H2003 . 0.968(19) no
C201 . C800 . 1.535(11) yes
C201 . N1 . 1.492(10) yes
C201 . H2011 . 0.971(19) no
C201 . H2012 . 0.964(19) no
C202 . C400 . 1.533(12) yes
C202 . H2021 . 0.959(19) no
C202 . H2022 . 0.963(19) no
C202 . H2023 . 0.969(19) no
C203 . H2031 . 0.960(19) no
C203 . H2032 . 0.963(19) no
C203 . H2033 . 0.952(19) no
C204 . H2041 . 0.947(19) no
C204 . H2042 . 0.955(19) no
C204 . H2043 . 0.961(19) no
C205 . H2053 8_556 0.999 no
C205 . H2052 8_556 0.999 no
C205 . O900 8_556 1.379(6) yes
C205 . O901 8_556 1.379(6) yes
C205 . O900 . 1.379(6) yes
C205 . O901 . 1.379(6) yes
C205 . H2051 . 1.010 no
C205 . H2052 . 0.999 no
C205 . H2053 . 0.999 no
C205 . H2054 . 1.010 no
C400 . C41 . 1.535(10) yes
C401 . H4011 . 0.950(19) no
C401 . H4012 . 0.963(19) no
C401 . H4013 . 0.964(19) no
C800 . O28 . 1.425(8) yes
C800 . H8001 . 0.964(19) no
C800 . H8002 . 0.966(19) no
C41 . O10 . 1.237(9) yes
C41 . O19 . 1.259(9) yes
C43 . O11 . 1.236(9) yes
C43 . O17 . 1.268(9) yes
Fe1 . O12 . 1.993(6) yes
Fe1 . O15 . 1.972(5) yes
Fe1 . O21 . 2.014(5) yes
Fe1 . O25 . 2.018(5) yes
Fe1 . O3 . 2.152(5) yes
Fe1 . O2 . 1.922(5) yes
Fe2 . Fe6 . 3.4145(15) yes
Fe2 . O13 . 2.046(5) yes
Fe2 . O16 . 2.046(6) yes
Fe2 . O19 . 1.999(5) yes
Fe2 . O28 . 2.057(5) yes
Fe2 . O29 . 2.050(5) yes
Fe2 . O2 . 1.880(5) yes
Fe2 . Na1 . 3.387(2) yes
Fe3 . O29 8_556 2.074(5) yes
Fe3 . O20 8_556 2.017(5) yes
Fe3 . N2 . 2.174(9) yes
Fe3 . O20 . 2.017(5) yes
Fe3 . O29 . 2.074(5) yes
Fe3 . O1 . 1.821(7) yes
Fe3 . Na1 . 3.325(5) yes
Fe4 . O28 8_556 2.071(5) yes
Fe4 . O15 8_556 2.008(5) yes
Fe4 . N1 . 2.162(10) yes
Fe4 . O15 . 2.008(5) yes
Fe4 . O28 . 2.071(5) yes
Fe4 . O1 . 1.823(7) yes
Fe5 . O4 . 2.006(5) yes
Fe5 . O17 . 2.001(6) yes
Fe5 . O22 . 2.019(6) yes
Fe5 . O5 . 2.028(6) yes
Fe5 . O26 . 2.022(5) yes
Fe5 . O3 . 2.002(5) yes
Fe6 . O11 . 2.032(5) yes
Fe6 . O18 . 2.004(5) yes
Fe6 . O20 . 1.956(5) yes
Fe6 . O27 . 2.021(5) yes
Fe6 . O3 . 2.156(5) yes
Fe6 . O2 . 1.928(5) yes
O10 . Na1 . 2.320(6) yes
O4 . H4 . 0.88(5) no
O5 . H5 . 0.91(5) no
O28 . Na1 . 2.477(6) yes
O29 . Na1 . 2.476(6) yes
O3 . H3 . 0.90(4) no
O37 . H37 . 0.913 no
O65 . H651 8_556 0.988 no
O65 . H651 . 0.988 no
Cl3 . C2 . 1.760(13) yes
Cl5 . C2 . 1.694(11) yes
C2 . H21 . 0.96(2) no
C2 . H22 . 0.96(2) no
C4 . H41 . 0.96(2) no
C4 . H42 . 0.95(2) no
C4 . H43 . 0.95(2) no
C5 . H51 . 0.96(2) no
C5 . H52 . 0.96(2) no
C5 . H53 . 0.95(2) no
C90 . H901 . 0.967(19) no
C90 . H902 . 0.95(2) no
C90 . H903 . 0.95(2) no
O900 . H9001 . 1.003 no
O901 . H9012 . 1.003 no

loop_
_geom_hbond_atom_site_label_D
_geom_hbond_site_symmetry_D
_geom_hbond_atom_site_label_H
_geom_hbond_site_symmetry_H
_geom_hbond_atom_site_label_A
_geom_hbond_site_symmetry_A
_geom_hbond_angle_DHA
_geom_hbond_distance_DH
_geom_hbond_distance_HA
_geom_hbond_distance_DA
_geom_hbond_publ_flag
O3 . H3 . O1 . 144 0.90 2.02 2.799(2) yes
O37 . H37 . O65 4_566 146 0.91 2.07 2.875(2) yes
O65 . H651 . O10 . 151 0.99 1.78 2.686(2) yes
O900 8_556 H9012 . O65 4_466 164 1.00 1.78 2.761(2) yes
O901 . H9012 . O65 4_466 164 1.00 1.78 2.762(2) yes
O900 . H9001 . O65 4_466 164 1.00 1.78 2.761(2) yes
O901 8_556 H9001 . O65 4_466 164 1.00 1.78 2.762(2) yes
